data_1541110
loop_
_publ_author_name
'Pecharskii, V.K.'
'Bodak, O.I.'
'Bel'skii, V.K.'
'Mokra, I.R.'
'Starodub, P.K.'
'Gladyshevskii, E.I.'

_publ_section_title
;
 Crystal structure of Tb117 Fe52 Ge112
;
_journal_name_full 'Soviet Physics, Crystallography (= Kristallografiya)'
_journal_page_first 194
_journal_page_last 196
_journal_volume 32
_journal_year 1987
_chemical_formula_sum 'Fe52 Ge112 Tb117'
_space_group_IT_number 225
_symmetry_space_group_name_Hall '-F 4 2 3'
_symmetry_space_group_name_H-M 'F m -3 m'
_cell_angle_alpha 90
_cell_angle_beta 90
_cell_angle_gamma 90
_cell_formula_units_Z 4
_cell_length_a 28.58
_cell_length_b 28.58
_cell_length_c 28.58
_cell_volume 23344.613
_citation_journal_id_ASTM SPHCA6
_cod_data_source_file Pecharskii_SPHCA6_1987_590.cif
_cod_data_source_block Fe52Ge112Tb117
_cod_original_cell_volume 23344.61
_cod_database_code 1541110

loop_
_symmetry_equiv_pos_as_xyz
x,y,z
-y,x,z
-x,-y,z
y,-x,z
x,-y,-z
y,x,-z
-x,y,-z
-y,-x,-z
z,x,y
-x,z,y
-z,-x,y
x,-z,y
z,-x,-y
x,z,-y
-z,x,-y
-x,-z,-y
y,z,x
y,-z,-x
z,y,-x
-y,z,-x
-z,-y,-x
-y,-z,x
z,-y,x
-z,y,x
-x,-y,-z
y,-x,-z
x,y,-z
-y,x,-z
-x,y,z
-y,-x,z
x,-y,z
y,x,z
-z,-x,-y
x,-z,-y
z,x,-y
-x,z,-y
-z,x,y
-x,-z,y
z,-x,y
x,z,y
-y,-z,-x
-y,z,x
-z,-y,x
y,-z,x
z,y,x
y,z,-x
-z,y,-x
z,-y,-x
x,y+1/2,z+1/2
-y,x+1/2,z+1/2
-x,-y+1/2,z+1/2
y,-x+1/2,z+1/2
x,-y+1/2,-z+1/2
y,x+1/2,-z+1/2
-x,y+1/2,-z+1/2
-y,-x+1/2,-z+1/2
z,x+1/2,y+1/2
-x,z+1/2,y+1/2
-z,-x+1/2,y+1/2
x,-z+1/2,y+1/2
z,-x+1/2,-y+1/2
x,z+1/2,-y+1/2
-z,x+1/2,-y+1/2
-x,-z+1/2,-y+1/2
y,z+1/2,x+1/2
y,-z+1/2,-x+1/2
z,y+1/2,-x+1/2
-y,z+1/2,-x+1/2
-z,-y+1/2,-x+1/2
-y,-z+1/2,x+1/2
z,-y+1/2,x+1/2
-z,y+1/2,x+1/2
-x,-y+1/2,-z+1/2
y,-x+1/2,-z+1/2
x,y+1/2,-z+1/2
-y,x+1/2,-z+1/2
-x,y+1/2,z+1/2
-y,-x+1/2,z+1/2
x,-y+1/2,z+1/2
y,x+1/2,z+1/2
-z,-x+1/2,-y+1/2
x,-z+1/2,-y+1/2
z,x+1/2,-y+1/2
-x,z+1/2,-y+1/2
-z,x+1/2,y+1/2
-x,-z+1/2,y+1/2
z,-x+1/2,y+1/2
x,z+1/2,y+1/2
-y,-z+1/2,-x+1/2
-y,z+1/2,x+1/2
-z,-y+1/2,x+1/2
y,-z+1/2,x+1/2
z,y+1/2,x+1/2
y,z+1/2,-x+1/2
-z,y+1/2,-x+1/2
z,-y+1/2,-x+1/2
x+1/2,y,z+1/2
-y+1/2,x,z+1/2
-x+1/2,-y,z+1/2
y+1/2,-x,z+1/2
x+1/2,-y,-z+1/2
y+1/2,x,-z+1/2
-x+1/2,y,-z+1/2
-y+1/2,-x,-z+1/2
z+1/2,x,y+1/2
-x+1/2,z,y+1/2
-z+1/2,-x,y+1/2
x+1/2,-z,y+1/2
z+1/2,-x,-y+1/2
x+1/2,z,-y+1/2
-z+1/2,x,-y+1/2
-x+1/2,-z,-y+1/2
y+1/2,z,x+1/2
y+1/2,-z,-x+1/2
z+1/2,y,-x+1/2
-y+1/2,z,-x+1/2
-z+1/2,-y,-x+1/2
-y+1/2,-z,x+1/2
z+1/2,-y,x+1/2
-z+1/2,y,x+1/2
-x+1/2,-y,-z+1/2
y+1/2,-x,-z+1/2
x+1/2,y,-z+1/2
-y+1/2,x,-z+1/2
-x+1/2,y,z+1/2
-y+1/2,-x,z+1/2
x+1/2,-y,z+1/2
y+1/2,x,z+1/2
-z+1/2,-x,-y+1/2
x+1/2,-z,-y+1/2
z+1/2,x,-y+1/2
-x+1/2,z,-y+1/2
-z+1/2,x,y+1/2
-x+1/2,-z,y+1/2
z+1/2,-x,y+1/2
x+1/2,z,y+1/2
-y+1/2,-z,-x+1/2
-y+1/2,z,x+1/2
-z+1/2,-y,x+1/2
y+1/2,-z,x+1/2
z+1/2,y,x+1/2
y+1/2,z,-x+1/2
-z+1/2,y,-x+1/2
z+1/2,-y,-x+1/2
x+1/2,y+1/2,z
-y+1/2,x+1/2,z
-x+1/2,-y+1/2,z
y+1/2,-x+1/2,z
x+1/2,-y+1/2,-z
y+1/2,x+1/2,-z
-x+1/2,y+1/2,-z
-y+1/2,-x+1/2,-z
z+1/2,x+1/2,y
-x+1/2,z+1/2,y
-z+1/2,-x+1/2,y
x+1/2,-z+1/2,y
z+1/2,-x+1/2,-y
x+1/2,z+1/2,-y
-z+1/2,x+1/2,-y
-x+1/2,-z+1/2,-y
y+1/2,z+1/2,x
y+1/2,-z+1/2,-x
z+1/2,y+1/2,-x
-y+1/2,z+1/2,-x
-z+1/2,-y+1/2,-x
-y+1/2,-z+1/2,x
z+1/2,-y+1/2,x
-z+1/2,y+1/2,x
-x+1/2,-y+1/2,-z
y+1/2,-x+1/2,-z
x+1/2,y+1/2,-z
-y+1/2,x+1/2,-z
-x+1/2,y+1/2,z
-y+1/2,-x+1/2,z
x+1/2,-y+1/2,z
y+1/2,x+1/2,z
-z+1/2,-x+1/2,-y
x+1/2,-z+1/2,-y
z+1/2,x+1/2,-y
-x+1/2,z+1/2,-y
-z+1/2,x+1/2,y
-x+1/2,-z+1/2,y
z+1/2,-x+1/2,y
x+1/2,z+1/2,y
-y+1/2,-z+1/2,-x
-y+1/2,z+1/2,x
-z+1/2,-y+1/2,x
y+1/2,-z+1/2,x
z+1/2,y+1/2,x
y+1/2,z+1/2,-x
-z+1/2,y+1/2,-x
z+1/2,-y+1/2,-x

loop_
_atom_site_label
_atom_site_type_symbol
_atom_site_fract_x
_atom_site_fract_y
_atom_site_fract_z
_atom_site_occupancy
_atom_site_U_iso_or_equiv
Ge9 Ge 0.0738 0.0738 0.3228 1 0.0
Fe4 Fe 0.1676 0.1676 0.2302 1 0.0
Ge3 Ge 0.1464 0.1464 0.1464 1 0.0
Tb4 Tb 0.5 0.1158 0.1158 1 0.0
Ge5 Ge 0.1395 0.25 0.25 1 0.0
Tb1 Tb 0 0 0 1 0.0
Fe3 Fe 0 0.0723 0.0723 1 0.0
Tb3 Tb 0.3384 0 0 1 0.0
Tb6 Tb 0.1793 0.1793 0.4084 1 0.0
Ge8 Ge 0.1071 0.1071 0.2423 1 0.0
Fe2 Fe 0.4503 0.4503 0.4503 1 0.0
Ge7 Ge 0.5 0.2906 0.2906 1 0.0
Tb5 Tb 0 0.1036 0.255 1 0.0
Tb8 Tb 0.0681 0.0681 0.1557 1 0.0
Ge6 Ge 0 0.1447 0.1447 1 0.0
Tb2 Tb 0.25 0.25 0.25 1 0.0
Ge1 Ge 0.215 0 0 1 0.0
Ge4 Ge 0.3088 0.3088 0.3088 1 0.0
Fe1 Fe 0.3983 0.3983 0.3983 1 0.0
Tb7 Tb 0.1995 0.1995 0.0663 1 0.0
Ge2 Ge 0.1152 0 0 1 0.0
